data_7226621
loop_
_publ_author_name
'Iijima, Jun'
'Naruke, Haruo'
'Sanji, Takanobu'

_publ_section_title
;
 On chirality induction in the crystalline solid-containing sandwich-type
 [Ln(\a-PW11O39)2]11&#x2212;polyoxotungstate and proline
;
_journal_issue 94
_journal_name_full 'RSC Adv.'
_journal_page_first 91494
_journal_paper_doi 10.1039/C6RA22278A
_journal_volume 6
_journal_year 2016
_chemical_absolute_configuration 'CHOOSE rm ad rmad syn or unk'
_chemical_formula_moiety 'C41.5 H119.2 K1.3 N8.3 Na3.2 O113.6 P2 Tm W22'
_chemical_formula_sum 'C41.5 H119.2 K1.3 N8.3 Na3.2 O113.6 P2 Tm W22'
_chemical_formula_weight 6952.36
_chemical_properties_physical ', Photo-sensitive'
_space_group_crystal_system triclinic
_space_group_IT_number 1
_space_group_name_Hall 'P 1'
_space_group_name_H-M_alt 'P 1'
_symmetry_space_group_name_Hall 'P 1'
_symmetry_space_group_name_H-M 'P 1'
_atom_sites_solution_primary direct
_atom_sites_solution_secondary difmap
_audit_update_record
;
2016-09-01 deposited with the CCDC.
2016-09-23 downloaded from the CCDC.
;
_cell_angle_alpha 103.6051(9)
_cell_angle_beta 93.8931(9)
_cell_angle_gamma 97.6665(10)
_cell_formula_units_Z 1
_cell_length_a 12.8257(4)
_cell_length_b 13.2693(4)
_cell_length_c 19.8320(6)
_cell_measurement_reflns_used 46201
_cell_measurement_temperature 203
_cell_measurement_theta_max 27.43
_cell_measurement_theta_min 3.11
_cell_volume 3233.83(17)
_computing_cell_refinement 'RAPID AUTO'
_computing_data_collection 'RAPID AUTO (Rigaku, ????)'
_computing_data_reduction 'RAPID AUTO'
_computing_molecular_graphics 'CrystalStructure 4.2.2'
_computing_publication_material 'CrystalStructure 4.2.2 (Rigaku, 2016)'
_computing_structure_refinement 'SHELXL Version 2014/6 (Sheldrick, 2008)'
_computing_structure_solution 'SHELXS Version 2013/1 (Sheldrick, 2008)'
_diffrn_ambient_temperature 203
_diffrn_detector_area_resol_mean 10.000
_diffrn_measured_fraction_theta_full 0.998
_diffrn_measured_fraction_theta_max 0.996
_diffrn_measurement_device_type 'Rigaku R-AXIS RAPID'
_diffrn_measurement_method \w
_diffrn_radiation_type 'Mo K\a'
_diffrn_radiation_wavelength 0.71075
_diffrn_reflns_av_R_equivalents 0.0541
_diffrn_reflns_Laue_measured_fraction_full 0.998
_diffrn_reflns_Laue_measured_fraction_max 0.996
_diffrn_reflns_limit_h_max 16
_diffrn_reflns_limit_h_min -16
_diffrn_reflns_limit_k_max 17
_diffrn_reflns_limit_k_min -17
_diffrn_reflns_limit_l_max 25
_diffrn_reflns_limit_l_min -25
_diffrn_reflns_number 52535
_diffrn_reflns_point_group_measured_fraction_full 0.883
_diffrn_reflns_point_group_measured_fraction_max 0.864
_diffrn_reflns_theta_full 25.242
_diffrn_reflns_theta_max 27.435
_diffrn_reflns_theta_min 3.110
_diffrn_standards_number 0
_exptl_absorpt_coefficient_mu 20.371
_exptl_absorpt_correction_T_max 0.188
_exptl_absorpt_correction_T_min 0.010
_exptl_absorpt_correction_type numerical
_exptl_absorpt_process_details 'NUMABS (Rigaku, 1999)'
_exptl_crystal_colour colorless
_exptl_crystal_density_diffrn 3.570
_exptl_crystal_density_method 'not measured'
_exptl_crystal_description platelet
_exptl_crystal_F_000 3122.00
_exptl_crystal_size_max 0.240
_exptl_crystal_size_mid 0.124
_exptl_crystal_size_min 0.082
_refine_diff_density_max 1.60
_refine_diff_density_min -1.53
_refine_ls_abs_structure_details
;
 Flack x determined using 9582 quotients [(I+)-(I-)]/[(I+)+(I-)]
 (Parsons, Flack and Wagner, Acta Cryst. B69 (2013) 249-259).
;
_refine_ls_abs_structure_Flack 0.014(8)
_refine_ls_extinction_method none
_refine_ls_goodness_of_fit_ref 1.037
_refine_ls_hydrogen_treatment undef
_refine_ls_number_parameters 768
_refine_ls_number_reflns 25518
_refine_ls_number_restraints 9
_refine_ls_R_factor_all 0.0386
_refine_ls_R_factor_gt 0.0365
_refine_ls_shift/su_max 0.009
_refine_ls_structure_factor_coef Fsqd
_refine_ls_weighting_details 'w = 1/[\s^2^(Fo^2^)+(0.0366P)^2^+9.0302P] where P=(Fo^2^+2Fc^2^)/3'
_refine_ls_weighting_scheme calc
_refine_ls_wR_factor_gt 0.0899
_refine_ls_wR_factor_ref 0.0920
_reflns_Friedel_coverage 0.734
_reflns_Friedel_fraction_full 0.768
_reflns_Friedel_fraction_max 0.732
_reflns_number_gt 24314
_reflns_number_total 25518
_reflns_threshold_expression F^2^>2.0\s(F^2^)
_cod_data_source_file c6ra22278a3.cif
_cod_data_source_block 100708
_cod_original_cell_volume 3233.84(16)
_cod_database_code 7226621
_shelxl_version_number 2014/6
_platon_squeeze_void_probe_radius 1.20

loop_
_space_group_symop_id
_space_group_symop_operation_xyz
1 +X,+Y,+Z

loop_
_atom_site_label
_atom_site_type_symbol
_atom_site_fract_x
_atom_site_fract_y
_atom_site_fract_z
_atom_site_U_iso_or_equiv
_atom_site_adp_type
_atom_site_occupancy
_atom_site_site_symmetry_order
_atom_site_calc_flag
_atom_site_refinement_flags_posn
_atom_site_refinement_flags_occupancy
W1 W 0.95290(5) 1.06050(5) 1.29654(4) 0.02732(15) Uani 1 1 d . .
W2 W 1.05840(5) 0.83486(5) 1.23928(4) 0.02555(14) Uani 1 1 d . .
W3 W 0.94527(5) 1.10292(5) 1.11731(4) 0.02453(14) Uani 1 1 d . .
W4 W 0.70050(5) 1.09583(5) 1.20681(4) 0.02714(15) Uani 1 1 d . .
W5 W 0.83431(6) 0.82648(5) 1.32216(3) 0.02709(15) Uani 1 1 d . .
W6 W 1.05227(5) 0.87869(5) 1.06212(4) 0.02373(14) Uani 1 1 d . .
W7 W 0.58449(5) 0.86588(5) 1.23580(4) 0.02562(14) Uani 1 1 d . .
W8 W 0.91387(5) 0.62586(5) 1.08541(3) 0.02222(13) Uani 1 1 d . .
W9 W 0.81652(5) 0.89868(5) 0.97912(3) 0.02317(14) Uani 1 1 d . .
W10 W 0.57871(5) 0.89200(5) 1.06693(4) 0.02347(14) Uani 1 1 d . .
W11 W 0.69290(5) 0.61839(5) 1.16658(3) 0.02316(14) Uani 1 1 d . .
W12 W 0.39782(7) 0.35365(6) 0.57746(4) 0.03546(17) Uani 1 1 d . .
W13 W 0.26005(6) 0.31101(6) 0.71353(4) 0.03283(17) Uani 1 1 d . .
W14 W 0.42587(6) 0.64226(6) 0.65241(4) 0.03097(16) Uani 1 1 d . .
W15 W 0.66420(6) 0.51791(6) 0.61347(4) 0.03484(17) Uani 1 1 d . .
W16 W 0.47878(7) 0.19502(6) 0.67779(4) 0.03479(17) Uani 1 1 d . .
W17 W 0.28770(5) 0.59628(6) 0.78639(4) 0.02808(15) Uani 1 1 d . .
W18 W 0.74387(6) 0.35528(6) 0.70890(4) 0.03331(17) Uani 1 1 d . .
W19 W 0.38602(5) 0.43115(5) 0.89798(3) 0.02346(14) Uani 1 1 d . .
W20 W 0.53575(5) 0.74051(5) 0.82543(4) 0.02595(14) Uani 1 1 d . .
W21 W 0.76829(5) 0.61808(6) 0.78739(4) 0.02858(15) Uani 1 1 d . .
W22 W 0.60150(5) 0.31944(5) 0.86260(4) 0.02434(14) Uani 1 1 d . .
Tm1 Tm 0.65550(5) 0.61188(6) 0.96912(4) 0.02243(14) Uani 1 1 d . .
K1 K 0.2736(6) 0.3153(6) 1.0500(4) 0.088(2) Uani 1 1 d . .
P1 P 0.8200(3) 0.8625(4) 1.1500(2) 0.0209(8) Uani 1 1 d . .
P2 P 0.5117(4) 0.4678(4) 0.7524(2) 0.0243(8) Uani 1 1 d . .
Na1 Na 0.6926(9) 1.1561(7) 1.0246(6) 0.065(3) Uani 1 1 d . .
O1 O 1.0110(10) 1.1721(10) 1.3562(6) 0.034(3) Uiso 1 1 d . .
O2 O 1.1770(10) 0.8115(10) 1.2671(6) 0.034(3) Uiso 1 1 d . .
O3 O 1.0003(10) 1.2281(11) 1.1187(7) 0.040(3) Uiso 1 1 d . .
O4 O 0.6710(10) 1.2193(11) 1.2388(7) 0.038(3) Uiso 1 1 d . .
O5 O 0.8139(10) 0.7921(10) 1.3974(6) 0.034(3) Uiso 1 1 d . .
O6 O 1.1695(9) 0.8667(9) 1.0286(6) 0.029(3) Uiso 1 1 d . .
O7 O 0.4832(10) 0.8459(11) 1.2828(7) 0.040(3) Uiso 1 1 d . .
O8 O 0.9978(10) 0.5344(10) 1.0686(6) 0.032(3) Uiso 1 1 d . .
O9 O 0.7940(10) 0.9163(10) 0.8968(6) 0.033(3) Uiso 1 1 d . .
O10 O 0.4699(9) 0.9040(10) 1.0169(6) 0.031(3) Uiso 1 1 d . .
O11 O 0.6368(9) 0.5192(10) 1.2013(6) 0.031(3) Uiso 1 1 d . .
O12 O 0.3532(12) 0.3200(12) 0.4916(8) 0.050(4) Uiso 1 1 d . .
O13 O 0.1336(10) 0.2512(11) 0.7089(7) 0.040(3) Uiso 1 1 d . .
O14 O 0.3899(11) 0.7047(12) 0.5889(8) 0.047(3) Uiso 1 1 d . .
O15 O 0.7072(12) 0.5365(13) 0.5377(8) 0.053(4) Uiso 1 1 d . .
O16 O 0.4838(10) 0.0649(11) 0.6506(7) 0.039(3) Uiso 1 1 d . .
O17 O 0.1686(10) 0.6341(10) 0.8073(7) 0.037(3) Uiso 1 1 d . .
O18 O 0.8419(11) 0.2754(12) 0.6961(7) 0.046(3) Uiso 1 1 d . .
O19 O 0.2906(9) 0.4009(9) 0.9512(6) 0.030(3) Uiso 1 1 d . .
O20 O 0.5656(11) 0.8725(11) 0.8619(7) 0.044(3) Uiso 1 1 d . .
O21 O 0.8857(11) 0.7051(11) 0.8117(7) 0.044(3) Uiso 1 1 d . .
O22 O 0.6404(10) 0.2182(10) 0.8895(6) 0.034(3) Uiso 1 1 d . .
O23 O 0.8862(8) 0.8899(8) 1.2209(5) 0.022(2) Uiso 1 1 d . .
O24 O 0.8808(9) 0.9148(9) 1.0983(6) 0.024(2) Uiso 1 1 d . .
O25 O 0.7968(9) 0.7450(9) 1.1241(6) 0.024(2) Uiso 1 1 d . .
O26 O 0.7164(8) 0.9079(8) 1.1602(5) 0.022(2) Uiso 1 1 d . .
O27 O 0.4415(8) 0.3745(9) 0.6996(6) 0.023(2) Uiso 1 1 d . .
O28 O 0.4615(8) 0.5676(8) 0.7531(5) 0.021(2) Uiso 1 1 d . .
O29 O 0.5191(8) 0.4441(8) 0.8233(5) 0.022(2) Uiso 1 1 d . .
O30 O 0.6226(9) 0.4813(9) 0.7262(6) 0.029(3) Uiso 1 1 d . .
O31 O 0.8203(8) 0.5867(9) 1.0107(6) 0.023(2) Uiso 1 1 d . .
O32 O 0.7679(8) 0.7655(9) 0.9722(6) 0.023(2) Uiso 1 1 d . .
O33 O 0.5956(8) 0.7570(9) 1.0384(6) 0.023(2) Uiso 1 1 d . .
O34 O 0.6355(9) 0.5776(9) 1.0785(6) 0.027(2) Uiso 1 1 d . .
O35 O 0.4796(9) 0.5266(9) 0.9593(6) 0.027(2) Uiso 1 1 d . .
O36 O 0.5614(10) 0.6799(10) 0.8934(6) 0.033(3) Uiso 1 1 d . .
O37 O 0.7346(8) 0.5870(9) 0.8660(5) 0.023(2) Uiso 1 1 d . .
O38 O 0.6607(9) 0.4304(10) 0.9308(6) 0.030(3) Uiso 1 1 d . .
O39 O 1.0704(9) 0.9834(10) 1.2890(6) 0.031(3) Uiso 1 1 d . .
O40 O 0.9867(9) 1.0943(9) 1.2116(6) 0.026(2) Uiso 1 1 d . .
O41 O 0.8149(9) 1.0900(10) 1.2724(6) 0.031(3) Uiso 1 1 d . .
O42 O 0.8929(10) 0.9746(10) 1.3552(6) 0.034(3) Uiso 1 1 d . .
O43 O 1.0881(9) 0.8883(9) 1.1591(6) 0.025(2) Uiso 1 1 d . .
O44 O 1.0634(9) 1.0310(9) 1.0901(6) 0.027(2) Uiso 1 1 d . .
O45 O 0.8122(9) 1.1189(9) 1.1479(6) 0.029(3) Uiso 1 1 d . .
O46 O 0.6104(10) 1.0172(10) 1.2579(7) 0.036(3) Uiso 1 1 d . .
O47 O 0.7057(10) 0.8731(10) 1.3004(6) 0.032(3) Uiso 1 1 d . .
O48 O 0.9795(10) 0.8040(10) 1.3122(6) 0.032(3) Uiso 1 1 d . .
O49 O 0.9952(8) 0.7098(8) 1.1793(6) 0.023(2) Uiso 1 1 d . .
O50 O 0.8798(9) 1.0569(9) 1.0267(6) 0.024(2) Uiso 1 1 d . .
O51 O 0.6059(9) 1.0446(9) 1.1274(6) 0.028(3) Uiso 1 1 d . .
O52 O 0.7872(8) 0.7048(8) 1.2565(5) 0.022(2) Uiso 1 1 d . .
O53 O 0.9932(9) 0.7404(9) 1.0555(6) 0.027(2) Uiso 1 1 d . .
O54 O 0.9657(9) 0.8797(9) 0.9819(6) 0.027(2) Uiso 1 1 d . .
O55 O 0.6912(9) 0.9412(10) 1.0217(6) 0.031(3) Uiso 1 1 d . .
O56 O 0.5128(9) 0.8661(9) 1.1509(6) 0.025(2) Uiso 1 1 d . .
O57 O 0.6069(9) 0.7262(9) 1.1947(6) 0.027(2) Uiso 1 1 d . .
O58 O 0.8238(9) 0.5696(9) 1.1462(6) 0.027(2) Uiso 1 1 d . .
O59 O 0.2694(10) 0.3175(11) 0.6148(7) 0.039(3) Uiso 1 1 d . .
O60 O 0.3751(10) 0.4990(10) 0.6061(6) 0.032(3) Uiso 1 1 d . .
O61 O 0.5417(10) 0.4100(10) 0.5803(7) 0.036(3) Uiso 1 1 d . .
O62 O 0.4402(11) 0.2267(11) 0.5879(7) 0.042(3) Uiso 1 1 d . .
O63 O 0.2414(10) 0.4568(10) 0.7295(6) 0.032(3) Uiso 1 1 d . .
O64 O 0.2994(10) 0.6373(10) 0.6990(7) 0.037(3) Uiso 1 1 d . .
O65 O 0.5615(10) 0.6100(10) 0.6294(7) 0.035(3) Uiso 1 1 d . .
O66 O 0.7392(10) 0.4072(10) 0.6267(6) 0.034(3) Uiso 1 1 d . .
O67 O 0.6201(10) 0.2579(10) 0.6694(6) 0.035(3) Uiso 1 1 d . .
O68 O 0.3283(10) 0.1889(10) 0.6890(7) 0.035(3) Uiso 1 1 d . .
O69 O 0.3081(10) 0.3350(10) 0.8054(6) 0.033(3) Uiso 1 1 d . .
O70 O 0.4874(9) 0.7520(9) 0.7247(6) 0.029(3) Uiso 1 1 d . .
O71 O 0.7593(11) 0.6090(11) 0.6809(7) 0.040(3) Uiso 1 1 d . .
O72 O 0.5140(10) 0.2258(10) 0.7719(6) 0.032(3) Uiso 1 1 d . .
O73 O 0.3254(9) 0.5344(9) 0.8583(6) 0.028(3) Uiso 1 1 d . .
O74 O 0.3817(9) 0.7202(9) 0.8301(6) 0.026(2) Uiso 1 1 d . .
O75 O 0.6650(9) 0.7093(9) 0.7866(6) 0.029(3) Uiso 1 1 d . .
O76 O 0.8246(9) 0.4867(10) 0.7553(6) 0.031(3) Uiso 1 1 d . .
O77 O 0.6986(9) 0.3414(10) 0.7979(6) 0.031(3) Uiso 1 1 d . .
O78 O 0.4633(9) 0.3142(9) 0.8960(6) 0.026(2) Uiso 1 1 d . .
O79 O 0.3824(11) 0.4661(11) 1.1219(7) 0.043(3) Uiso 1 1 d . .
O80 O 0.1123(12) 0.3747(13) 1.0606(8) 0.052(4) Uiso 1 1 d . .
O81 O 0.1935(13) 0.1347(13) 0.9980(9) 0.056(4) Uiso 1 1 d . .
O82 O 0.2540(11) 0.2529(11) 1.1540(7) 0.040(3) Uiso 1 1 d . .
O83 O 0.3044(12) 0.5267(12) 1.2158(8) 0.048(4) Uiso 1 1 d . .
O84 O 0.2764(12) 0.3675(12) 1.2570(8) 0.052(4) Uiso 1 1 d . .
O85 O 0.8572(12) 1.3126(12) 1.0001(8) 0.052(4) Uiso 1 1 d . .
O86 O 1.0720(12) 0.8411(12) 0.8521(8) 0.051(4) Uiso 1 1 d . .
O87 O 0.2844(12) 0.8860(13) 0.9070(8) 0.053(4) Uiso 1 1 d . .
O88 O 0.9080(13) 1.1670(13) 0.9316(8) 0.056(4) Uiso 1 1 d . .
O89 O 0.801(3) 0.911(3) 0.749(2) 0.085(12) Uiso 0.5 1 d . P
O90 O 0.493(2) 0.308(2) 1.1788(15) 0.118(9) Uiso 1 1 d . .
O91 O 0.4315(16) 0.2510(17) 1.0156(11) 0.081(6) Uiso 1 1 d . .
O92 O 0.379(2) 0.086(2) 1.0871(15) 0.120(9) Uiso 1 1 d . .
O93 O 0.960(2) 0.613(2) 1.3986(14) 0.113(8) Uiso 1 1 d D .
O94 O 0.828(2) 0.522(2) 1.4188(15) 0.128(10) Uiso 1 1 d D .
O95 O 1.136(2) 0.788(2) 1.4245(14) 0.110(8) Uiso 1 1 d . .
O96 O 0.3780(18) 0.9271(19) 0.7366(12) 0.098(7) Uiso 1 1 d . .
O97 O 0.126(2) 0.653(2) 0.5479(14) 0.108(8) Uiso 1 1 d . .
O98 O 0.544(2) 0.200(2) 1.0949(15) 0.045(7) Uiso 0.5 1 d . P
O99 O 0.3580(17) 0.0723(18) 0.9789(12) 0.087(6) Uiso 1 1 d . .
O100 O 0.339(3) 0.705(3) 1.3386(19) 0.066(9) Uiso 0.5 1 d . P
O101 O 0.116(2) 0.475(3) 0.5960(16) 0.053(8) Uiso 0.5 1 d . P
O102 O 0.856(3) 0.849(3) 1.5270(19) 0.065(9) Uiso 0.5 1 d . P
O103 O 0.505(2) 1.050(2) 0.9303(14) 0.114(8) Uiso 1 1 d . .
O104 O 0.184(3) 0.584(3) 0.4553(17) 0.057(8) Uiso 0.5 1 d . P
O105 O 0.334(2) 0.099(3) 0.8416(17) 0.054(8) Uiso 0.5 1 d . P
O106 O 0.136(3) 0.475(3) 0.524(2) 0.071(10) Uiso 0.5 1 d . P
O107 O 0.637(3) 1.340(3) 1.0670(18) 0.060(9) Uiso 0.5 1 d . P
N1 N 0.4039(12) 0.6465(12) 1.0827(8) 0.032(3) Uiso 1 1 d . .
N2 N 0.9466(14) 0.5469(15) 1.2641(9) 0.047(4) Uiso 1 1 d . .
N3 N 0.8900(11) 1.4269(12) 0.9050(7) 0.028(3) Uiso 1 1 d . .
N4 N 0.2441(15) 0.0817(15) 1.2029(9) 0.048(4) Uiso 1 1 d . .
C1 C 0.3461(15) 0.5385(15) 1.1613(10) 0.035(4) Uiso 1 1 d . .
C2 C 0.3440(13) 0.6418(13) 1.1445(9) 0.027(3) Uiso 1 1 d . .
C3 C 0.3353(14) 0.6868(15) 1.0311(9) 0.033(4) Uiso 1 1 d . .
C4 C 0.2250(14) 0.6312(15) 1.0373(9) 0.033(4) Uiso 1 1 d . .
C5 C 0.2332(16) 0.6606(16) 1.1217(11) 0.041(5) Uiso 1 1 d . .
C6 C 0.2584(16) 0.2755(16) 1.2155(10) 0.038(4) Uiso 1 1 d . .
C7 C 0.2468(15) 0.1901(15) 1.2583(10) 0.035(4) Uiso 1 1 d . .
C8 C 0.867(2) 0.485(2) 1.2965(12) 0.058(6) Uiso 1 1 d D .
C9 C 0.909(2) 0.378(2) 1.2874(14) 0.062(6) Uiso 1 1 d . .
C10 C 0.8843(14) 1.2665(14) 0.9454(9) 0.030(4) Uiso 1 1 d . .
C11 C 0.9111(14) 1.3132(15) 0.8857(9) 0.033(4) Uiso 1 1 d . .
C12 C 1.0270(18) 1.3206(18) 0.8706(12) 0.047(5) Uiso 1 1 d . .
C13 C 1.0476(16) 1.4222(17) 0.8451(11) 0.043(5) Uiso 1 1 d . .
C14 C 0.9870(15) 1.4968(15) 0.8950(10) 0.036(4) Uiso 1 1 d . .
C15 C 1.025(2) 0.396(2) 1.2764(14) 0.065(7) Uiso 1 1 d . .
C16 C 1.022(3) 0.472(3) 1.230(2) 0.100(11) Uiso 1 1 d . .
C17 C 0.880(2) 0.541(3) 1.3737(13) 0.090(10) Uiso 1 1 d D .
C18 C 0.342(2) 0.197(2) 1.3111(14) 0.062(7) Uiso 1 1 d D .
C19 C 0.323(2) 0.023(2) 1.2301(14) 0.063(7) Uiso 1 1 d D .
C20 C 0.383(4) 0.086(3) 1.304(2) 0.17(2) Uiso 1 1 d D .

loop_
_atom_site_aniso_label
_atom_site_aniso_U_11
_atom_site_aniso_U_22
_atom_site_aniso_U_33
_atom_site_aniso_U_23
_atom_site_aniso_U_13
_atom_site_aniso_U_12
W1 0.0300(3) 0.0237(3) 0.0258(3) 0.0019(3) 0.0016(3) 0.0034(3)
W2 0.0250(3) 0.0244(3) 0.0272(3) 0.0068(3) -0.0003(3) 0.0045(3)
W3 0.0245(3) 0.0191(3) 0.0305(3) 0.0076(3) 0.0030(3) 0.0023(3)
W4 0.0262(3) 0.0194(3) 0.0354(4) 0.0037(3) 0.0057(3) 0.0062(3)
W5 0.0314(3) 0.0274(3) 0.0227(3) 0.0063(3) 0.0035(3) 0.0047(3)
W6 0.0219(3) 0.0222(3) 0.0287(3) 0.0079(3) 0.0045(3) 0.0051(3)
W7 0.0254(3) 0.0234(3) 0.0284(3) 0.0045(3) 0.0084(3) 0.0052(3)
W8 0.0221(3) 0.0185(3) 0.0271(3) 0.0057(2) 0.0028(3) 0.0066(2)
W9 0.0242(3) 0.0201(3) 0.0265(3) 0.0084(3) 0.0029(3) 0.0029(3)
W10 0.0223(3) 0.0192(3) 0.0306(3) 0.0081(3) 0.0031(3) 0.0053(3)
W11 0.0257(3) 0.0190(3) 0.0262(3) 0.0079(2) 0.0036(3) 0.0037(3)
W12 0.0479(4) 0.0330(4) 0.0234(3) 0.0035(3) -0.0010(3) 0.0074(3)
W13 0.0352(4) 0.0289(4) 0.0298(4) 0.0043(3) -0.0040(3) -0.0021(3)
W14 0.0393(4) 0.0302(4) 0.0265(3) 0.0105(3) 0.0027(3) 0.0105(3)
W15 0.0452(4) 0.0341(4) 0.0303(4) 0.0115(3) 0.0141(3) 0.0125(3)
W16 0.0517(5) 0.0219(3) 0.0283(3) 0.0006(3) 0.0019(3) 0.0081(3)
W17 0.0255(3) 0.0286(4) 0.0319(3) 0.0096(3) 0.0017(3) 0.0075(3)
W18 0.0408(4) 0.0309(4) 0.0348(4) 0.0113(3) 0.0159(3) 0.0173(3)
W19 0.0228(3) 0.0227(3) 0.0247(3) 0.0056(3) 0.0030(3) 0.0032(3)
W20 0.0275(3) 0.0215(3) 0.0293(3) 0.0059(3) 0.0019(3) 0.0066(3)
W21 0.0260(3) 0.0278(3) 0.0345(4) 0.0101(3) 0.0082(3) 0.0065(3)
W22 0.0272(3) 0.0199(3) 0.0271(3) 0.0064(3) 0.0041(3) 0.0063(3)
Tm1 0.0221(3) 0.0201(3) 0.0255(3) 0.0054(3) 0.0025(3) 0.0049(3)
K1 0.088(5) 0.095(5) 0.095(5) 0.040(4) 0.028(4) 0.025(4)
P1 0.0200(17) 0.0205(18) 0.0212(17) 0.0031(15) 0.0019(16) 0.0033(15)
P2 0.026(2) 0.0208(19) 0.0244(19) 0.0030(16) 0.0006(17) 0.0044(16)
Na1 0.076(7) 0.046(5) 0.088(7) 0.041(5) 0.021(6) 0.018(5)

loop_
_atom_type_symbol
_atom_type_description
_atom_type_scat_dispersion_real
_atom_type_scat_dispersion_imag
_atom_type_scat_source
O O 0.0106 0.0060
;
International Tables for Crystallography
(Vol. C, Tables 4.2.6.8 and 6.1.1.4)
;
P P 0.1023 0.0942
;
International Tables for Crystallography
(Vol. C, Tables 4.2.6.8 and 6.1.1.4)
;
W W -0.8490 6.8722
;
International Tables for Crystallography
(Vol. C, Tables 4.2.6.8 and 6.1.1.4)
;
Tm Tm -0.3139 5.2483
;
International Tables for Crystallography
(Vol. C, Tables 4.2.6.8 and 6.1.1.4)
;
K K 0.2009 0.2494
;
International Tables for Crystallography
(Vol. C, Tables 4.2.6.8 and 6.1.1.4)
;
Na Na 0.0362 0.0249
;
International Tables for Crystallography
(Vol. C, Tables 4.2.6.8 and 6.1.1.4)
;
C C 0.0033 0.0016
;
International Tables for Crystallography
(Vol. C, Tables 4.2.6.8 and 6.1.1.4)
;
N N 0.0061 0.0033
;
International Tables for Crystallography
(Vol. C, Tables 4.2.6.8 and 6.1.1.4)
;
H H 0.0000 0.0000
;
International Tables for Crystallography
(Vol. C, Table 6.1.1.4)
;

loop_
_geom_angle_atom_site_label_1
_geom_angle_atom_site_label_2
_geom_angle_atom_site_label_3
_geom_angle
_geom_angle_site_symmetry_1
O1 W1 O40 101.1(5) .
O1 W1 O41 103.6(6) .
O40 W1 O41 85.1(5) .
O1 W1 O39 99.5(6) .
O40 W1 O39 86.9(5) .
O41 W1 O39 156.6(5) .
O1 W1 O42 102.3(6) .
O40 W1 O42 156.6(5) .
O41 W1 O42 89.8(5) .
O39 W1 O42 88.9(5) .
O1 W1 O23 171.9(5) .
O40 W1 O23 83.4(4) .
O41 W1 O23 83.4(5) .
O39 W1 O23 73.8(4) .
O42 W1 O23 73.4(4) .
O2 W2 O49 104.8(6) .
O2 W2 O48 99.5(6) .
O49 W2 O48 90.7(5) .
O2 W2 O43 102.5(6) .
O49 W2 O43 88.5(5) .
O48 W2 O43 157.4(5) .
O2 W2 O39 99.0(6) .
O49 W2 O39 156.1(5) .
O48 W2 O39 86.7(5) .
O43 W2 O39 84.9(5) .
O2 W2 O23 169.2(5) .
O49 W2 O23 84.1(4) .
O48 W2 O23 73.9(5) .
O43 W2 O23 83.5(4) .
O39 W2 O23 72.4(4) .
O3 W3 O50 101.3(6) .
O3 W3 O45 103.4(6) .
O50 W3 O45 88.3(5) .
O3 W3 O44 99.3(6) .
O50 W3 O44 90.5(5) .
O45 W3 O44 157.0(5) .
O3 W3 O40 102.0(6) .
O50 W3 O40 156.7(5) .
O45 W3 O40 85.5(5) .
O44 W3 O40 86.5(5) .
O3 W3 O24 170.7(5) .
O50 W3 O24 73.2(4) .
O45 W3 O24 84.1(5) .
O44 W3 O24 73.6(4) .
O40 W3 O24 83.8(4) .
O4 W4 O51 102.8(6) .
O4 W4 O41 102.3(6) .
O51 W4 O41 154.9(5) .
O4 W4 O46 100.2(6) .
O51 W4 O46 90.3(5) .
O41 W4 O46 86.4(5) .
O4 W4 O45 103.3(6) .
O51 W4 O45 89.1(5) .
O41 W4 O45 84.0(5) .
O46 W4 O45 156.0(5) .
O4 W4 O26 172.0(5) .
O51 W4 O26 72.4(4) .
O41 W4 O26 82.8(4) .
O46 W4 O26 73.7(5) .
O45 W4 O26 83.3(4) .
O5 W5 O52 102.7(6) .
O5 W5 O47 102.2(6) .
O52 W5 O47 88.1(5) .
O5 W5 O48 101.5(6) .
O52 W5 O48 90.3(5) .
O47 W5 O48 156.0(5) .
O5 W5 O42 102.1(6) .
O52 W5 O42 155.2(5) .
O47 W5 O42 85.9(5) .
O48 W5 O42 85.6(5) .
O5 W5 O23 172.4(5) .
O52 W5 O23 83.1(4) .
O47 W5 O23 82.7(5) .
O48 W5 O23 73.4(5) .
O42 W5 O23 72.3(4) .
O6 W6 O53 103.2(5) .
O6 W6 O54 100.6(5) .
O53 W6 O54 90.4(5) .
O6 W6 O43 102.5(5) .
O53 W6 O43 86.3(5) .
O54 W6 O43 156.8(5) .
O6 W6 O44 100.3(5) .
O53 W6 O44 156.3(5) .
O54 W6 O44 88.5(5) .
O43 W6 O44 85.4(5) .
O6 W6 O24 170.9(5) .
O53 W6 O24 83.1(4) .
O54 W6 O24 72.5(4) .
O43 W6 O24 84.3(4) .
O44 W6 O24 74.0(4) .
O7 W7 O56 101.1(6) .
O7 W7 O57 102.4(6) .
O56 W7 O57 88.0(5) .
O7 W7 O47 102.6(6) .
O56 W7 O47 156.2(5) .
O57 W7 O47 86.2(5) .
O7 W7 O46 100.5(6) .
O56 W7 O46 88.9(5) .
O57 W7 O46 157.0(5) .
O47 W7 O46 87.5(5) .
O7 W7 O26 172.3(5) .
O56 W7 O26 72.5(4) .
O57 W7 O26 82.0(4) .
O47 W7 O26 83.8(4) .
O46 W7 O26 75.4(5) .
O8 W8 O31 102.7(6) .
O8 W8 O58 101.2(5) .
O31 W8 O58 95.7(5) .
O8 W8 O53 100.2(5) .
O31 W8 O53 95.1(5) .
O58 W8 O53 153.2(5) .
O8 W8 O49 95.4(5) .
O31 W8 O49 161.8(5) .
O58 W8 O49 82.0(4) .
O53 W8 O49 80.1(5) .
O8 W8 O25 171.6(5) .
O31 W8 O25 82.5(4) .
O58 W8 O25 71.5(4) .
O53 W8 O25 85.7(4) .
O49 W8 O25 79.7(4) .
O9 W9 O32 105.3(6) .
O9 W9 O55 102.1(6) .
O32 W9 O55 90.9(5) .
O9 W9 O54 101.2(5) .
O32 W9 O54 94.8(5) .
O55 W9 O54 153.5(5) .
O9 W9 O50 95.8(5) .
O32 W9 O50 158.7(5) .
O55 W9 O50 81.9(5) .
O54 W9 O50 83.5(5) .
O9 W9 O24 165.0(5) .
O32 W9 O24 88.8(4) .
O55 W9 O24 82.3(4) .
O54 W9 O24 72.0(4) .
O50 W9 O24 70.5(4) .
O10 W10 O33 105.2(5) .
O10 W10 O55 103.2(6) .
O33 W10 O55 94.2(5) .
O10 W10 O56 100.4(5) .
O33 W10 O56 91.6(5) .
O55 W10 O56 153.2(5) .
O10 W10 O51 96.9(5) .
O33 W10 O51 157.8(5) .
O55 W10 O51 83.0(5) .
O56 W10 O51 81.9(5) .
O10 W10 O26 165.4(5) .
O33 W10 O26 87.0(4) .
O55 W10 O26 83.4(4) .
O56 W10 O26 70.8(4) .
O51 W10 O26 70.8(4) .
O11 W11 O34 102.2(5) .
O11 W11 O58 99.1(5) .
O34 W11 O58 94.4(5) .
O11 W11 O57 102.9(5) .
O34 W11 O57 95.4(5) .
O58 W11 O57 153.4(5) .
O11 W11 O52 97.0(5) .
O34 W11 O52 160.8(5) .
O58 W11 O52 81.0(5) .
O57 W11 O52 81.7(5) .
O11 W11 O25 170.3(5) .
O34 W11 O25 82.6(5) .
O58 W11 O25 72.0(4) .
O57 W11 O25 84.8(4) .
O52 W11 O25 78.3(4) .
O12 W12 O61 104.4(6) .
O12 W12 O62 100.6(7) .
O61 W12 O62 88.8(6) .
O12 W12 O59 99.2(6) .
O61 W12 O59 156.2(6) .
O62 W12 O59 89.3(6) .
O12 W12 O60 102.5(6) .
O61 W12 O60 85.4(5) .
O62 W12 O60 156.9(6) .
O59 W12 O60 87.1(5) .
O12 W12 O27 170.2(6) .
O61 W12 O27 83.4(5) .
O62 W12 O27 73.3(5) .
O59 W12 O27 73.4(5) .
O60 W12 O27 83.8(5) .
O13 W13 O69 103.7(6) .
O13 W13 O68 99.2(6) .
O69 W13 O68 92.0(6) .
O13 W13 O63 101.4(6) .
O69 W13 O63 89.0(5) .
O68 W13 O63 158.5(5) .
O13 W13 O59 100.8(6) .
O69 W13 O59 155.4(5) .
O68 W13 O59 85.2(6) .
O63 W13 O59 84.9(5) .
O13 W13 O27 169.5(5) .
O69 W13 O27 84.6(5) .
O68 W13 O27 73.8(5) .
O63 W13 O27 84.9(4) .
O59 W13 O27 71.2(5) .
O14 W14 O70 102.7(6) .
O14 W14 O65 102.4(6) .
O70 W14 O65 90.7(5) .
O14 W14 O60 101.0(6) .
O70 W14 O60 156.3(5) .
O65 W14 O60 85.3(5) .
O14 W14 O64 100.4(6) .
O70 W14 O64 88.6(5) .
O65 W14 O64 156.8(6) .
O60 W14 O64 86.0(5) .
O14 W14 O28 172.1(5) .
O70 W14 O28 73.3(5) .
O65 W14 O28 84.6(5) .
O60 W14 O28 83.0(4) .
O64 W14 O28 72.9(5) .
O15 W15 O71 103.8(7) .
O15 W15 O65 102.1(7) .
O71 W15 O65 91.2(6) .
O15 W15 O66 100.6(7) .
O71 W15 O66 88.2(6) .
O65 W15 O66 156.7(5) .
O15 W15 O61 101.9(7) .
O71 W15 O61 154.3(6) .
O65 W15 O61 84.0(6) .
O66 W15 O61 86.5(6) .
O15 W15 O30 172.6(6) .
O71 W15 O30 73.4(5) .
O65 W15 O30 84.8(5) .
O66 W15 O30 72.7(5) .
O61 W15 O30 81.0(5) .
O16 W16 O72 104.3(6) .
O16 W16 O67 102.7(6) .
O72 W16 O67 88.0(5) .
O16 W16 O68 99.4(6) .
O72 W16 O68 92.1(5) .
O67 W16 O68 157.2(5) .
O16 W16 O62 100.2(6) .
O72 W16 O62 155.4(6) .
O67 W16 O62 85.7(6) .
O68 W16 O62 84.8(6) .
O16 W16 O27 168.7(5) .
O72 W16 O27 84.8(5) .
O67 W16 O27 84.2(5) .
O68 W16 O27 73.1(5) .
O62 W16 O27 71.0(5) .
O17 W17 O73 102.8(6) .
O17 W17 O74 100.8(6) .
O73 W17 O74 90.5(5) .
O17 W17 O63 100.7(6) .
O73 W17 O63 87.2(5) .
O74 W17 O63 158.3(5) .
O17 W17 O64 100.5(6) .
O73 W17 O64 156.5(5) .
O74 W17 O64 87.8(5) .
O63 W17 O64 85.8(5) .
O17 W17 O28 171.6(5) .
O73 W17 O28 83.4(4) .
O74 W17 O28 73.3(4) .
O63 W17 O28 85.1(4) .
O64 W17 O28 73.7(5) .
O18 W18 O76 101.4(6) .
O18 W18 O67 101.6(6) .
O76 W18 O67 156.9(5) .
O18 W18 O66 102.9(6) .
O76 W18 O66 86.9(5) .
O67 W18 O66 88.9(5) .
O18 W18 O77 103.1(6) .
O76 W18 O77 88.5(5) .
O67 W18 O77 85.3(5) .
O66 W18 O77 154.0(5) .
O18 W18 O30 173.8(5) .
O76 W18 O30 73.2(5) .
O67 W18 O30 83.8(5) .
O66 W18 O30 74.2(5) .
O77 W18 O30 80.0(5) .
O19 W19 O35 101.3(5) .
O19 W19 O78 99.0(5) .
O35 W19 O78 96.1(5) .
O19 W19 O73 101.4(5) .
O35 W19 O73 94.4(5) .
O78 W19 O73 154.7(5) .
O19 W19 O69 96.4(5) .
O35 W19 O69 162.2(5) .
O78 W19 O69 83.4(5) .
O73 W19 O69 79.6(5) .
O19 W19 O29 170.9(5) .
O35 W19 O29 82.9(4) .
O78 W19 O29 72.4(4) .
O73 W19 O29 86.2(4) .
O69 W19 O29 80.0(4) .
O19 W19 K1 24.7(4) .
O35 W19 K1 90.9(4) .
O78 W19 K1 77.9(4) .
O73 W19 K1 124.9(4) .
O69 W19 K1 106.4(4) .
O29 W19 K1 148.7(3) .
O20 W20 O36 105.7(6) .
O20 W20 O75 102.0(6) .
O36 W20 O75 91.9(5) .
O20 W20 O74 100.0(6) .
O36 W20 O74 93.8(5) .
O75 W20 O74 154.9(5) .
O20 W20 O70 96.4(6) .
O36 W20 O70 157.9(5) .
O75 W20 O70 84.3(5) .
O74 W20 O70 81.3(5) .
O20 W20 O28 164.9(6) .
O36 W20 O28 87.7(5) .
O75 W20 O28 84.0(4) .
O74 W20 O28 71.8(4) .
O70 W20 O28 70.3(4) .
O21 W21 O37 104.1(6) .
O21 W21 O75 102.7(6) .
O37 W21 O75 94.4(5) .
O21 W21 O76 99.9(6) .
O37 W21 O76 92.7(5) .
O75 W21 O76 153.9(5) .
O21 W21 O71 97.7(6) .
O37 W21 O71 158.0(5) .
O75 W21 O71 83.5(5) .
O76 W21 O71 80.6(5) .
O21 W21 O30 165.8(5) .
O37 W21 O30 87.8(4) .
O75 W21 O30 83.8(5) .
O76 W21 O30 71.3(5) .
O71 W21 O30 70.2(5) .
O22 W22 O38 102.9(6) .
O22 W22 O77 102.6(6) .
O38 W22 O77 95.6(5) .
O22 W22 O78 98.7(6) .
O38 W22 O78 94.6(5) .
O77 W22 O78 153.6(5) .
O22 W22 O72 94.6(6) .
O38 W22 O72 162.5(5) .
O77 W22 O72 81.3(5) .
O78 W22 O72 81.7(5) .
O22 W22 O29 170.4(5) .
O38 W22 O29 83.1(5) .
O77 W22 O29 84.1(5) .
O78 W22 O29 73.1(4) .
O72 W22 O29 79.5(4) .
O36 Tm1 O31 146.7(4) .
O36 Tm1 O37 72.1(4) .
O31 Tm1 O37 80.9(4) .
O36 Tm1 O32 78.9(4) .
O31 Tm1 O32 74.6(4) .
O37 Tm1 O32 72.3(4) .
O36 Tm1 O33 74.5(4) .
O31 Tm1 O33 113.2(4) .
O37 Tm1 O33 132.8(4) .
O32 Tm1 O33 69.3(4) .
O36 Tm1 O34 136.4(4) .
O31 Tm1 O34 74.2(4) .
O37 Tm1 O34 150.6(4) .
O32 Tm1 O34 114.5(4) .
O33 Tm1 O34 72.8(4) .
O36 Tm1 O35 74.0(4) .
O31 Tm1 O35 136.8(4) .
O37 Tm1 O35 115.1(4) .
O32 Tm1 O35 147.2(4) .
O33 Tm1 O35 85.8(4) .
O34 Tm1 O35 75.5(4) .
O36 Tm1 O38 114.7(4) .
O31 Tm1 O38 73.9(4) .
O37 Tm1 O38 73.1(4) .
O32 Tm1 O38 136.0(4) .
O33 Tm1 O38 153.0(4) .
O34 Tm1 O38 85.1(4) .
O35 Tm1 O38 73.5(4) .
O80 K1 O79 98.2(6) .
O80 K1 O91 168.9(7) .
O79 K1 O91 87.6(7) .
O80 K1 O82 89.5(6) .
O79 K1 O82 87.1(5) .
O91 K1 O82 100.3(7) .
O80 K1 O81 93.6(6) .
O79 K1 O81 162.5(7) .
O91 K1 O81 83.0(7) .
O82 K1 O81 80.1(6) .
O80 K1 O19 86.5(5) .
O79 K1 O19 87.9(5) .
O91 K1 O19 84.2(6) .
O82 K1 O19 173.0(6) .
O81 K1 O19 105.8(6) .
O80 K1 C1 79.7(6) .
O79 K1 C1 19.0(5) .
O91 K1 C1 106.5(7) .
O82 K1 C1 82.8(5) .
O81 K1 C1 161.7(6) .
O19 K1 C1 90.8(5) .
O80 K1 C6 86.9(6) .
O79 K1 C6 77.0(5) .
O91 K1 C6 103.7(7) .
O82 K1 C6 10.9(5) .
O81 K1 C6 90.8(6) .
O19 K1 C6 162.5(5) .
C1 K1 C6 72.0(5) .
O80 K1 W19 103.2(5) .
O79 K1 W19 82.9(4) .
O91 K1 W19 68.0(5) .
O82 K1 W19 164.8(4) .
O81 K1 W19 107.0(5) .
O19 K1 W19 16.9(3) .
C1 K1 W19 91.1(4) .
C6 K1 W19 158.6(4) .
O25 P1 O23 108.5(7) .
O25 P1 O26 110.1(6) .
O23 P1 O26 108.0(6) .
O25 P1 O24 112.1(6) .
O23 P1 O24 109.6(6) .
O26 P1 O24 108.4(7) .
O29 P2 O28 112.0(6) .
O29 P2 O30 110.6(7) .
O28 P2 O30 109.1(7) .
O29 P2 O27 109.1(6) .
O28 P2 O27 107.9(6) .
O30 P2 O27 108.0(6) .
O98 Na1 O107 52.9(10) 1_565
O98 Na1 O55 102.3(8) 1_565
O107 Na1 O55 154.8(9) .
O98 Na1 O50 141.2(8) 1_565
O107 Na1 O50 139.3(9) .
O55 Na1 O50 55.5(4) .
O98 Na1 O85 123.5(8) 1_565
O107 Na1 O85 71.5(8) .
O55 Na1 O85 131.1(6) .
O50 Na1 O85 76.8(5) .
O98 Na1 O103 76.6(9) 1_565
O107 Na1 O103 99.5(10) .
O55 Na1 O103 76.3(7) .
O50 Na1 O103 120.0(7) .
O85 Na1 O103 126.9(7) .
O98 Na1 O45 90.4(8) 1_565
O107 Na1 O45 105.5(9) .
O55 Na1 O45 65.7(4) .
O50 Na1 O45 52.6(4) .
O85 Na1 O45 95.4(5) .
O103 Na1 O45 136.1(7) .
O98 Na1 O51 53.8(8) 1_565
O107 Na1 O51 101.9(9) .
O55 Na1 O51 53.4(4) .
O50 Na1 O51 90.3(4) .
O85 Na1 O51 146.0(6) .
O103 Na1 O51 86.9(7) .
O45 Na1 O51 53.2(4) .
W19 O19 K1 138.4(7) .
P1 O23 W1 128.8(6) .
P1 O23 W2 123.6(6) .
W1 O23 W2 89.8(3) .
P1 O23 W5 124.7(6) .
W1 O23 W5 89.9(3) .
W2 O23 W5 88.2(4) .
P1 O24 W9 124.7(6) .
P1 O24 W6 124.6(6) .
W9 O24 W6 90.0(4) .
P1 O24 W3 125.6(6) .
W9 O24 W3 92.4(4) .
W6 O24 W3 88.9(4) .
P1 O25 W11 131.0(6) .
P1 O25 W8 128.8(6) .
W11 O25 W8 90.8(4) .
P1 O26 W10 124.0(6) .
P1 O26 W7 126.6(6) .
W10 O26 W7 90.5(3) .
P1 O26 W4 126.1(6) .
W10 O26 W4 90.7(4) .
W7 O26 W4 87.6(3) .
P2 O27 W12 128.3(6) .
P2 O27 W13 123.7(6) .
W12 O27 W13 91.1(4) .
P2 O27 W16 123.0(6) .
W12 O27 W16 90.5(4) .
W13 O27 W16 89.2(4) .
P2 O28 W17 126.0(6) .
P2 O28 W20 123.6(6) .
W17 O28 W20 89.8(4) .
P2 O28 W14 126.6(6) .
W17 O28 W14 88.7(4) .
W20 O28 W14 90.9(4) .
P2 O29 W22 130.3(6) .
P2 O29 W19 128.8(6) .
W22 O29 W19 91.3(4) .
P2 O30 W18 127.3(7) .
P2 O30 W21 123.3(6) .
W18 O30 W21 89.7(4) .
P2 O30 W15 126.7(7) .
W18 O30 W15 88.0(4) .
W21 O30 W15 90.3(4) .
W8 O31 Tm1 142.0(6) .
W9 O32 Tm1 162.1(6) .
W10 O33 Tm1 156.3(6) .
W11 O34 Tm1 141.3(6) .
W19 O35 Tm1 140.0(6) .
W20 O36 Tm1 158.8(7) .
W21 O37 Tm1 154.3(6) .
W22 O38 Tm1 139.9(7) .
W1 O39 W2 123.7(6) .
W1 O40 W3 150.9(6) .
W4 O41 W1 152.9(7) .
W1 O42 W5 124.4(6) .
W6 O43 W2 147.4(6) .
W3 O44 W6 123.3(6) .
W3 O45 W4 152.8(7) .
W3 O45 Na1 102.7(5) .
W4 O45 Na1 102.0(5) .
W7 O46 W4 122.9(7) .
W5 O47 W7 149.9(7) .
W2 O48 W5 124.5(7) .
W2 O49 W8 151.2(6) .
W3 O50 W9 123.8(6) .
W3 O50 Na1 106.2(5) .
W9 O50 Na1 101.2(4) .
W4 O51 W10 126.0(6) .
W4 O51 Na1 104.4(5) .
W10 O51 Na1 100.1(5) .
W5 O52 W11 151.9(6) .
W6 O53 W8 156.0(7) .
W6 O54 W9 125.4(6) .
W10 O55 W9 141.6(7) .
W10 O55 Na1 110.6(6) .
W9 O55 Na1 107.5(5) .
W7 O56 W10 126.2(6) .
W7 O57 W11 154.1(6) .
W11 O58 W8 121.6(6) .
W12 O59 W13 124.1(7) .
W14 O60 W12 150.3(7) .
W12 O61 W15 153.3(8) .
W12 O62 W16 125.1(7) .
W17 O63 W13 145.3(7) .
W14 O64 W17 124.3(7) .
W15 O65 W14 152.9(7) .
W18 O66 W15 124.8(7) .
W18 O67 W16 149.5(7) .
W13 O68 W16 123.6(7) .
W13 O69 W19 151.9(7) .
W14 O70 W20 125.4(6) .
W15 O71 W21 126.1(7) .
W16 O72 W22 150.8(7) .
W17 O73 W19 154.9(7) .
W17 O74 W20 125.1(6) .
W21 O75 W20 141.3(7) .
W18 O76 W21 125.7(6) .
W22 O77 W18 156.7(7) .
W22 O78 W19 119.4(6) .
C1 O79 K1 122.9(12) .
C6 O82 K1 146.5(14) .
C10 O85 Na1 101.3(12) .
C2 N1 C3 108.1(13) .
C8 N2 C16 108(2) .
C14 N3 C11 108.2(14) .
C19 N4 C7 108.2(17) .
O79 C1 O83 122.3(18) .
O79 C1 C2 121.5(17) .
O83 C1 C2 116.1(17) .
O79 C1 K1 38.1(9) .
O83 C1 K1 104.1(12) .
C2 C1 K1 124.0(12) .
C1 C2 N1 109.6(14) .
C1 C2 C5 113.9(15) .
N1 C2 C5 103.9(14) .
C4 C3 N1 101.1(14) .
C3 C4 C5 96.8(14) .
C2 C5 C4 104.7(15) .
O82 C6 O84 128(2) .
O82 C6 C7 121.9(18) .
O84 C6 C7 110.1(17) .
O82 C6 K1 22.6(10) .
O84 C6 K1 105.4(13) .
C7 C6 K1 144.3(12) .
C18 C7 C6 114.3(17) .
C18 C7 N4 104.9(17) .
C6 C7 N4 105.3(15) .
N2 C8 C17 106(2) .
N2 C8 C9 102.5(19) .
C17 C8 C9 109(2) .
C15 C9 C8 108(2) .
O85 C10 O88 125.1(18) .
O85 C10 C11 125.9(18) .
O88 C10 C11 108.6(15) .
C10 C11 C12 115.8(17) .
C10 C11 N3 107.1(14) .
C12 C11 N3 105.1(15) .
C11 C12 C13 103.9(17) .
C12 C13 C14 101.9(16) .
N3 C14 C13 104.3(15) .
C16 C15 C9 99(2) .
C15 C16 N2 104(3) .
O94 C17 O93 112(3) .
O94 C17 C8 128(3) .
O93 C17 C8 119(3) .
C7 C18 C20 112(2) .
N4 C19 C20 113(2) .
C19 C20 C18 100(3) .

loop_
_geom_bond_atom_site_label_1
_geom_bond_atom_site_label_2
_geom_bond_distance
_geom_bond_site_symmetry_2
W1 O1 1.706(13) .
W1 O40 1.904(11) .
W1 O41 1.917(12) .
W1 O39 1.926(13) .
W1 O42 1.937(13) .
W1 O23 2.411(11) .
W2 O2 1.675(13) .
W2 O49 1.846(11) .
W2 O48 1.911(12) .
W2 O43 1.928(11) .
W2 O39 1.966(12) .
W2 O23 2.448(11) .
W3 O3 1.709(14) .
W3 O50 1.857(11) .
W3 O45 1.872(12) .
W3 O44 1.937(12) .
W3 O40 1.943(11) .
W3 O24 2.454(11) .
W4 O4 1.714(14) .
W4 O51 1.852(12) .
W4 O41 1.916(12) .
W4 O46 1.946(13) .
W4 O45 1.946(12) .
W4 O26 2.488(11) .
W5 O5 1.687(13) .
W5 O52 1.819(11) .
W5 O47 1.895(13) .
W5 O48 1.941(12) .
W5 O42 1.947(13) .
W5 O23 2.451(11) .
W6 O6 1.696(12) .
W6 O53 1.860(12) .
W6 O54 1.881(11) .
W6 O43 1.917(11) .
W6 O44 1.949(12) .
W6 O24 2.431(11) .
W7 O7 1.678(13) .
W7 O56 1.865(11) .
W7 O57 1.909(12) .
W7 O47 1.924(13) .
W7 O46 1.929(13) .
W7 O26 2.431(10) .
W8 O8 1.717(13) .
W8 O31 1.771(11) .
W8 O58 1.931(11) .
W8 O53 1.947(12) .
W8 O49 2.060(11) .
W8 O25 2.358(11) .
W9 O9 1.714(13) .
W9 O32 1.764(11) .
W9 O55 1.953(12) .
W9 O54 1.962(11) .
W9 O50 2.114(11) .
W9 O24 2.400(11) .
W10 O10 1.704(12) .
W10 O33 1.794(11) .
W10 O55 1.875(12) .
W10 O56 1.996(11) .
W10 O51 2.067(12) .
W10 O26 2.420(11) .
W11 O11 1.721(12) .
W11 O34 1.778(11) .
W11 O58 1.913(12) .
W11 O57 1.925(12) .
W11 O52 2.082(11) .
W11 O25 2.351(11) .
W12 O12 1.694(15) .
W12 O61 1.888(13) .
W12 O62 1.890(15) .
W12 O59 1.900(13) .
W12 O60 1.946(12) .
W12 O27 2.390(11) .
W13 O13 1.695(13) .
W13 O69 1.823(12) .
W13 O68 1.922(13) .
W13 O63 1.935(13) .
W13 O59 1.992(13) .
W13 O27 2.424(11) .
W14 O14 1.731(15) .
W14 O70 1.832(12) .
W14 O65 1.906(13) .
W14 O60 1.910(12) .
W14 O64 1.921(13) .
W14 O28 2.470(11) .
W15 O15 1.695(16) .
W15 O71 1.834(14) .
W15 O65 1.905(13) .
W15 O66 1.916(13) .
W15 O61 1.941(13) .
W15 O30 2.474(12) .
W16 O16 1.695(14) .
W16 O72 1.826(12) .
W16 O67 1.927(12) .
W16 O68 1.950(13) .
W16 O62 1.971(14) .
W16 O27 2.436(11) .
W17 O17 1.718(13) .
W17 O73 1.872(12) .
W17 O74 1.889(11) .
W17 O63 1.920(12) .
W17 O64 1.945(13) .
W17 O28 2.420(11) .
W18 O18 1.744(15) .
W18 O76 1.895(12) .
W18 O67 1.900(12) .
W18 O66 1.915(13) .
W18 O77 1.937(12) .
W18 O30 2.415(12) .
W19 O19 1.736(12) .
W19 O35 1.787(11) .
W19 O78 1.944(12) .
W19 O73 1.952(12) .
W19 O69 2.075(12) .
W19 O29 2.349(10) .
W19 K1 3.964(7) .
W20 O20 1.710(15) .
W20 O36 1.759(13) .
W20 O75 1.929(12) .
W20 O74 1.970(11) .
W20 O70 2.096(12) .
W20 O28 2.431(11) .
W21 O21 1.735(14) .
W21 O37 1.770(11) .
W21 O75 1.911(12) .
W21 O76 1.960(12) .
W21 O71 2.081(14) .
W21 O30 2.451(11) .
W22 O22 1.678(13) .
W22 O38 1.788(12) .
W22 O77 1.891(12) .
W22 O78 1.932(11) .
W22 O72 2.083(12) .
W22 O29 2.329(11) .
Tm1 O36 2.281(13) .
Tm1 O31 2.312(11) .
Tm1 O37 2.319(10) .
Tm1 O32 2.320(11) .
Tm1 O33 2.341(11) .
Tm1 O34 2.342(11) .
Tm1 O35 2.359(11) .
Tm1 O38 2.360(12) .
K1 O80 2.316(18) .
K1 O79 2.373(17) .
K1 O91 2.38(2) .
K1 O82 2.412(16) .
K1 O81 2.428(19) .
K1 O19 2.494(14) .
K1 C1 3.23(2) .
K1 C6 3.46(2) .
P1 O25 1.504(12) .
P1 O23 1.532(11) .
P1 O26 1.537(11) .
P1 O24 1.562(12) .
P2 O29 1.512(11) .
P2 O28 1.547(12) .
P2 O30 1.549(12) .
P2 O27 1.550(11) .
Na1 O98 2.49(3) 1_565
Na1 O107 2.60(4) .
Na1 O55 2.836(15) .
Na1 O50 2.889(15) .
Na1 O85 2.907(18) .
Na1 O103 2.91(3) .
Na1 O45 2.974(16) .
Na1 O51 2.979(15) .
O79 C1 1.25(2) .
O82 C6 1.18(2) .
O83 C1 1.27(2) .
O84 C6 1.28(2) .
O85 C10 1.21(2) .
O88 C10 1.36(2) .
O93 C17 1.29(2) .
O94 C17 1.20(2) .
O98 Na1 2.49(3) 1_545
O101 O106 1.47(5) .
N1 C2 1.50(2) .
N1 C3 1.54(2) .
N2 C8 1.49(3) .
N2 C16 1.55(4) .
N3 C14 1.50(2) .
N3 C11 1.53(2) .
N4 C19 1.50(3) .
N4 C7 1.59(3) .
C1 C2 1.49(3) .
C2 C5 1.53(3) .
C3 C4 1.53(2) .
C4 C5 1.62(3) .
C6 C7 1.56(3) .
C7 C18 1.53(3) .
C8 C17 1.52(2) .
C8 C9 1.56(4) .
C9 C15 1.52(4) .
C10 C11 1.50(3) .
C11 C12 1.53(3) .
C12 C13 1.55(3) .
C13 C14 1.55(3) .
C15 C16 1.51(5) .
C18 C20 1.61(3) .
C19 C20 1.60(3) .

loop_
_geom_torsion_atom_site_label_1
_geom_torsion_atom_site_label_2
_geom_torsion_atom_site_label_3
_geom_torsion_atom_site_label_4
_geom_torsion
O35 W19 O19 K1 -66.6(10)
O78 W19 O19 K1 31.5(10)
O73 W19 O19 K1 -163.6(9)
O69 W19 O19 K1 115.8(9)
O25 P1 O23 W1 -179.1(7)
O26 P1 O23 W1 -59.8(9)
O24 P1 O23 W1 58.2(9)
O25 P1 O23 W2 58.9(8)
O26 P1 O23 W2 178.2(6)
O24 P1 O23 W2 -63.8(8)
O25 P1 O23 W5 -55.4(9)
O26 P1 O23 W5 63.9(8)
O24 P1 O23 W5 -178.2(6)
O25 P1 O24 W9 59.1(9)
O23 P1 O24 W9 179.7(6)
O26 P1 O24 W9 -62.7(8)
O25 P1 O24 W6 -59.4(9)
O23 P1 O24 W6 61.2(9)
O26 P1 O24 W6 178.9(6)
O25 P1 O24 W3 -177.0(6)
O23 P1 O24 W3 -56.4(9)
O26 P1 O24 W3 61.2(9)
O23 P1 O25 W11 66.9(10)
O26 P1 O25 W11 -51.1(10)
O24 P1 O25 W11 -171.9(7)
O23 P1 O25 W8 -69.5(9)
O26 P1 O25 W8 172.5(7)
O24 P1 O25 W8 51.7(10)
O25 P1 O26 W10 -62.2(9)
O23 P1 O26 W10 179.5(6)
O24 P1 O26 W10 60.8(8)
O25 P1 O26 W7 58.6(9)
O23 P1 O26 W7 -59.7(8)
O24 P1 O26 W7 -178.4(6)
O25 P1 O26 W4 177.1(6)
O23 P1 O26 W4 58.8(8)
O24 P1 O26 W4 -59.9(8)
O29 P2 O27 W12 -178.3(7)
O28 P2 O27 W12 59.8(9)
O30 P2 O27 W12 -58.0(9)
O29 P2 O27 W13 57.8(9)
O28 P2 O27 W13 -64.1(8)
O30 P2 O27 W13 178.1(7)
O29 P2 O27 W16 -56.7(8)
O28 P2 O27 W16 -178.6(6)
O30 P2 O27 W16 63.7(8)
O29 P2 O28 W17 -58.4(9)
O30 P2 O28 W17 178.8(6)
O27 P2 O28 W17 61.7(8)
O29 P2 O28 W20 60.2(8)
O30 P2 O28 W20 -62.7(8)
O27 P2 O28 W20 -179.7(6)
O29 P2 O28 W14 -178.6(6)
O30 P2 O28 W14 58.6(9)
O27 P2 O28 W14 -58.5(8)
O28 P2 O29 W22 -172.3(7)
O30 P2 O29 W22 -50.4(10)
O27 P2 O29 W22 68.3(9)
O28 P2 O29 W19 51.4(9)
O30 P2 O29 W19 173.3(7)
O27 P2 O29 W19 -68.0(9)
O29 P2 O30 W18 58.1(9)
O28 P2 O30 W18 -178.3(7)
O27 P2 O30 W18 -61.2(9)
O29 P2 O30 W21 -61.3(9)
O28 P2 O30 W21 62.3(9)
O27 P2 O30 W21 179.3(7)
O29 P2 O30 W15 178.9(7)
O28 P2 O30 W15 -57.5(9)
O27 P2 O30 W15 59.5(9)
O8 W8 O31 Tm1 165.4(9)
O58 W8 O31 Tm1 62.5(10)
O53 W8 O31 Tm1 -92.9(9)
O49 W8 O31 Tm1 -19(2)
O25 W8 O31 Tm1 -8.0(9)
O9 W9 O32 Tm1 -87(2)
O55 W9 O32 Tm1 16(2)
O54 W9 O32 Tm1 170(2)
O50 W9 O32 Tm1 86(2)
O24 W9 O32 Tm1 98(2)
O10 W10 O33 Tm1 86.6(15)
O55 W10 O33 Tm1 -18.3(15)
O56 W10 O33 Tm1 -172.2(15)
O51 W10 O33 Tm1 -99.9(18)
O26 W10 O33 Tm1 -101.5(15)
O11 W11 O34 Tm1 -165.6(9)
O58 W11 O34 Tm1 -65.3(10)
O57 W11 O34 Tm1 89.9(10)
O52 W11 O34 Tm1 10(2)
O25 W11 O34 Tm1 5.9(9)
O19 W19 O35 Tm1 165.4(9)
O78 W19 O35 Tm1 65.0(10)
O73 W19 O35 Tm1 -92.0(10)
O69 W19 O35 Tm1 -22(2)
O29 W19 O35 Tm1 -6.4(9)
K1 W19 O35 Tm1 142.9(9)
O20 W20 O36 Tm1 -84(2)
O75 W20 O36 Tm1 19.4(19)
O74 W20 O36 Tm1 174.9(19)
O70 W20 O36 Tm1 99(2)
O28 W20 O36 Tm1 103.4(19)
O21 W21 O37 Tm1 88.5(14)
O75 W21 O37 Tm1 -15.8(14)
O76 W21 O37 Tm1 -170.7(13)
O71 W21 O37 Tm1 -99.4(18)
O30 W21 O37 Tm1 -99.4(13)
O22 W22 O38 Tm1 -169.3(9)
O77 W22 O38 Tm1 86.4(10)
O78 W22 O38 Tm1 -69.3(10)
O72 W22 O38 Tm1 8(2)
O29 W22 O38 Tm1 3.0(9)
O3 W3 O45 W4 -130.6(15)
O50 W3 O45 W4 128.2(15)
O44 W3 O45 W4 41(2)
O40 W3 O45 W4 -29.3(15)
O24 W3 O45 W4 55.0(15)
O3 W3 O45 Na1 74.4(6)
O50 W3 O45 Na1 -26.7(5)
O44 W3 O45 Na1 -114.1(12)
O40 W3 O45 Na1 175.7(5)
O24 W3 O45 Na1 -100.0(5)
O5 W5 O47 W7 -125.9(14)
O52 W5 O47 W7 -23.3(14)
O48 W5 O47 W7 63(2)
O42 W5 O47 W7 132.6(15)
O23 W5 O47 W7 60.0(14)
O2 W2 O49 W8 -131.8(12)
O48 W2 O49 W8 128.2(13)
O43 W2 O49 W8 -29.2(13)
O39 W2 O49 W8 45(2)
O23 W2 O49 W8 54.4(12)
O3 W3 O50 W9 168.7(7)
O45 W3 O50 W9 -87.9(7)
O44 W3 O50 W9 69.1(7)
O40 W3 O50 W9 -13.3(16)
O24 W3 O50 W9 -3.6(5)
O3 W3 O50 Na1 -75.3(6)
O45 W3 O50 Na1 28.1(5)
O44 W3 O50 Na1 -174.9(5)
O40 W3 O50 Na1 102.7(12)
O24 W3 O50 Na1 112.4(5)
O4 W4 O51 W10 -171.3(7)
O41 W4 O51 W10 11.5(16)
O46 W4 O51 W10 -70.7(8)
O45 W4 O51 W10 85.3(7)
O26 W4 O51 W10 2.1(6)
O4 W4 O51 Na1 74.5(6)
O41 W4 O51 Na1 -102.7(12)
O46 W4 O51 Na1 175.1(5)
O45 W4 O51 Na1 -28.9(5)
O26 W4 O51 Na1 -112.1(5)
O5 W5 O52 W11 126.1(13)
O47 W5 O52 W11 24.0(13)
O48 W5 O52 W11 -132.1(13)
O42 W5 O52 W11 -52(2)
O23 W5 O52 W11 -58.9(13)
O6 W6 O53 W8 142.1(17)
O54 W6 O53 W8 -116.9(17)
O43 W6 O53 W8 40.1(17)
O44 W6 O53 W8 -30(3)
O24 W6 O53 W8 -44.6(17)
O6 W6 O54 W9 -176.8(7)
O53 W6 O54 W9 79.7(7)
O43 W6 O54 W9 -1.8(17)
O44 W6 O54 W9 -76.5(7)
O24 W6 O54 W9 -2.9(6)
O10 W10 O55 W9 -123.4(11)
O33 W10 O55 W9 -16.7(11)
O56 W10 O55 W9 85.3(15)
O51 W10 O55 W9 141.2(11)
O26 W10 O55 W9 69.8(10)
O10 W10 O55 Na1 63.5(7)
O33 W10 O55 Na1 170.2(6)
O56 W10 O55 Na1 -87.7(12)
O51 W10 O55 Na1 -31.9(6)
O26 W10 O55 Na1 -103.2(5)
O7 W7 O56 W10 177.1(8)
O57 W7 O56 W10 -80.6(7)
O47 W7 O56 W10 -4.7(17)
O46 W7 O56 W10 76.6(8)
O26 W7 O56 W10 1.6(6)
O12 W12 O61 W15 127.7(17)
O62 W12 O61 W15 -131.6(18)
O59 W12 O61 W15 -46(3)
O60 W12 O61 W15 26.0(17)
O27 W12 O61 W15 -58.3(17)
O12 W12 O62 W16 -168.8(9)
O61 W12 O62 W16 86.7(9)
O59 W12 O62 W16 -69.6(9)
O60 W12 O62 W16 11(2)
O27 W12 O62 W16 3.2(7)
O13 W13 O69 W19 -133.3(15)
O68 W13 O69 W19 126.7(15)
O63 W13 O69 W19 -31.8(15)
O59 W13 O69 W19 44(2)
O27 W13 O69 W19 53.2(14)
O14 W14 O70 W20 172.5(7)
O65 W14 O70 W20 -84.7(8)
O60 W14 O70 W20 -4.8(17)
O64 W14 O70 W20 72.1(8)
O28 W14 O70 W20 -0.5(6)
O15 W15 O71 W21 -172.3(9)
O65 W15 O71 W21 84.9(9)
O66 W15 O71 W21 -71.8(9)
O61 W15 O71 W21 6.3(19)
O30 W15 O71 W21 0.7(7)
O16 W16 O72 W22 131.8(14)
O67 W16 O72 W22 29.2(15)
O68 W16 O72 W22 -127.9(15)
O62 W16 O72 W22 -46(2)
O27 W16 O72 W22 -55.1(14)
O17 W17 O73 W19 142.8(15)
O74 W17 O73 W19 -116.0(16)
O63 W17 O73 W19 42.4(16)
O64 W17 O73 W19 -30(2)
O28 W17 O73 W19 -42.9(15)
O17 W17 O74 W20 -176.9(7)
O73 W17 O74 W20 80.0(7)
O63 W17 O74 W20 -3.8(19)
O64 W17 O74 W20 -76.6(8)
O28 W17 O74 W20 -2.9(6)
O18 W18 O76 W21 180.0(8)
O67 W18 O76 W21 -2.4(18)
O66 W18 O76 W21 77.5(8)
O77 W18 O76 W21 -77.0(8)
O30 W18 O76 W21 3.0(7)
O22 W22 O77 W18 123.7(18)
O38 W22 O77 W18 -131.7(18)
O78 W22 O77 W18 -19(3)
O72 W22 O77 W18 31.0(18)
O29 W22 O77 W18 -49.3(18)
K1 O79 C1 O83 70(2)
K1 O79 C1 C2 -106.4(18)
O79 C1 C2 N1 -8(2)
O83 C1 C2 N1 175.3(15)
K1 C1 C2 N1 -53.6(18)
O79 C1 C2 C5 108(2)
O83 C1 C2 C5 -69(2)
K1 C1 C2 C5 62.3(19)
C3 N1 C2 C1 132.0(15)
C3 N1 C2 C5 9.9(18)
C2 N1 C3 C4 -38.7(17)
N1 C3 C4 C5 48.0(16)
C1 C2 C5 C4 -98.0(17)
N1 C2 C5 C4 21.2(18)
C3 C4 C5 C2 -43.7(17)
K1 O82 C6 O84 4(4)
K1 O82 C6 C7 -173.2(15)
O82 C6 C7 C18 121(2)
O84 C6 C7 C18 -56(2)
K1 C6 C7 C18 117(2)
O82 C6 C7 N4 7(2)
O84 C6 C7 N4 -170.8(16)
K1 C6 C7 N4 2(3)
C19 N4 C7 C18 9(2)
C19 N4 C7 C6 129.9(18)
C16 N2 C8 C17 120(3)
C16 N2 C8 C9 6(3)
N2 C8 C9 C15 21(2)
C17 C8 C9 C15 -91(2)
Na1 O85 C10 O88 -49(2)
Na1 O85 C10 C11 139.9(16)
O85 C10 C11 C12 113(2)
O88 C10 C11 C12 -60(2)
O85 C10 C11 N3 -4(3)
O88 C10 C11 N3 -176.5(14)
C14 N3 C11 C10 128.6(15)
C14 N3 C11 C12 5.0(19)
C10 C11 C12 C13 -146.1(17)
N3 C11 C12 C13 -28.2(19)
C11 C12 C13 C14 40(2)
C11 N3 C14 C13 20.1(18)
C12 C13 C14 N3 -36.9(19)
C8 C9 C15 C16 -39(3)
C9 C15 C16 N2 42(3)
C8 N2 C16 C15 -31(3)
N2 C8 C17 O94 175(4)
C9 C8 C17 O94 -75(5)
N2 C8 C17 O93 -10(4)
C9 C8 C17 O93 99(4)
C6 C7 C18 C20 -130(3)
N4 C7 C18 C20 -15(3)
C7 N4 C19 C20 0(3)
N4 C19 C20 C18 -8(4)
C7 C18 C20 C19 14(4)

loop_
_platon_squeeze_void_nr
_platon_squeeze_void_average_x
_platon_squeeze_void_average_y
_platon_squeeze_void_average_z
_platon_squeeze_void_volume
_platon_squeeze_void_count_electrons
_platon_squeeze_void_content
1 -0.113 0.009 0.540 792 335 ' '
2 0.185 0.352 0.389 13 4 ' '
